data_4312008
loop_
_publ_author_name
'Jay R. Stork'
'Marilyn M. Olmstead'
'Alan L. Balch'

_publ_section_title
;
 Effects of Pt...Pt Bonding, Anions, Solvate Molecules, and Hydrogen
 Bonding on the Self-Association of Chugaev's Cation, a Platinum Complex
 with a Chelating Carbene Ligand
;
_journal_name_full 'Inorganic Chemistry'
_journal_page_first 7508
_journal_page_last 7515
_journal_paper_doi 10.1021/ic049226j
_journal_volume 43
_journal_year 2004
_chemical_formula_sum 'C8 H22 Br N6 O3.5 Pt'
_chemical_formula_weight 533.32
_chemical_name_common '[Pt(C~8~H~15~N~6~]Br^.^3.5H~2~O'
_chemical_name_systematic
;
  ?
;
_space_group_IT_number 2
_symmetry_cell_setting triclinic
_symmetry_space_group_name_Hall '-P 1'
_symmetry_space_group_name_H-M 'P -1'
_atom_sites_solution_hydrogens geom
_atom_sites_solution_primary direct
_atom_sites_solution_secondary difmap
_audit_creation_method SHELXL-97
_cell_angle_alpha 79.086(6)
_cell_angle_beta 84.987(7)
_cell_angle_gamma 75.038(5)
_cell_formula_units_Z 4
_cell_length_a 6.6625(13)
_cell_length_b 12.215(3)
_cell_length_c 21.932(5)
_cell_measurement_reflns_used 942
_cell_measurement_temperature 90(2)
_cell_measurement_theta_max 30.6
_cell_measurement_theta_min 2.3
_cell_volume 1691.8(7)
_computing_cell_refinement 'SMART 5.054 (Bruker, 2002)'
_computing_data_collection 'SMART 5.054 (Bruker, 2002)'
_computing_data_reduction 'SAINT 6.36A (Bruker, 2002)'
_computing_molecular_graphics 'SHELXTL 5.1 (Sheldrick, 1994)'
_computing_publication_material 'SHELXL-97 (Sheldrick, 1997)'
_computing_structure_refinement 'SHELXL-97 (Sheldrick, 1997)'
_computing_structure_solution 'SHELXS-97 (Sheldrick, 1990)'
_diffrn_ambient_temperature 90(2)
_diffrn_detector_area_resol_mean 8.3
_diffrn_measured_fraction_theta_full 0.987
_diffrn_measured_fraction_theta_max 0.987
_diffrn_measurement_device_type 'Bruker SMART 1000'
_diffrn_measurement_method \w
_diffrn_radiation_monochromator graphite
_diffrn_radiation_source 'normal-focus sealed tube'
_diffrn_radiation_type MoK\a
_diffrn_radiation_wavelength 0.71073
_diffrn_reflns_av_R_equivalents 0.0319
_diffrn_reflns_av_sigmaI/netI 0.0384
_diffrn_reflns_limit_h_max 8
_diffrn_reflns_limit_h_min -8
_diffrn_reflns_limit_k_max 15
_diffrn_reflns_limit_k_min -14
_diffrn_reflns_limit_l_max 27
_diffrn_reflns_limit_l_min -27
_diffrn_reflns_number 21767
_diffrn_reflns_theta_full 26.37
_diffrn_reflns_theta_max 26.37
_diffrn_reflns_theta_min 1.84
_diffrn_standards_number 0
_exptl_absorpt_coefficient_mu 10.671
_exptl_absorpt_correction_T_max 0.4823
_exptl_absorpt_correction_T_min 0.1756
_exptl_absorpt_correction_type multi-scan
_exptl_absorpt_process_details 'SADABS 2.05 (Sheldrick, 2002)'
_exptl_crystal_colour red
_exptl_crystal_density_diffrn 2.094
_exptl_crystal_density_method 'not measured'
_exptl_crystal_description block
_exptl_crystal_F_000 1012
_exptl_crystal_size_max 0.25
_exptl_crystal_size_mid 0.12
_exptl_crystal_size_min 0.08
_refine_diff_density_max 2.680
_refine_diff_density_min -2.053
_refine_diff_density_rms 0.193
_refine_ls_extinction_method none
_refine_ls_goodness_of_fit_ref 1.059
_refine_ls_hydrogen_treatment mixed
_refine_ls_matrix_type full
_refine_ls_number_parameters 398
_refine_ls_number_reflns 6843
_refine_ls_number_restraints 42
_refine_ls_restrained_S_all 1.058
_refine_ls_R_factor_all 0.0477
_refine_ls_R_factor_gt 0.0365
_refine_ls_shift/su_max 0.017
_refine_ls_shift/su_mean 0.001
_refine_ls_structure_factor_coef Fsqd
_refine_ls_weighting_details 'calc w=1/[\s^2^(Fo^2^)+(0.0257P)^2^+17.5481P] where P=(Fo^2^+2Fc^2^)/3'
_refine_ls_weighting_scheme calc
_refine_ls_wR_factor_gt 0.0762
_refine_ls_wR_factor_ref 0.0798
_reflns_number_gt 5755
_reflns_number_total 6843
_reflns_threshold_expression I>2\s(I)
_cod_data_source_file ic049226jsi20040920_110301_5.cif
_cod_data_source_block jrs03-2
_cod_original_cell_volume 1691.9(6)
_cod_original_formula_sum 'C8 H22 Br N6 O3.50 Pt'
_cod_database_code 4312008

loop_
_symmetry_equiv_pos_as_xyz
'x, y, z'
'-x, -y, -z'

loop_
_atom_site_label
_atom_site_type_symbol
_atom_site_fract_x
_atom_site_fract_y
_atom_site_fract_z
_atom_site_U_iso_or_equiv
_atom_site_adp_type
_atom_site_occupancy
_atom_site_symmetry_multiplicity
_atom_site_calc_flag
_atom_site_refinement_flags
_atom_site_disorder_assembly
_atom_site_disorder_group
Pt1 Pt 0.60788(4) 0.33584(2) 0.251350(12) 0.01415(8) Uani 1 1 d . . .
C1 C 0.6581(12) 0.0506(7) 0.4082(4) 0.0240(17) Uani 1 1 d . . .
H1C H 0.5485 0.0161 0.3997 0.036 Uiso 1 1 calc R . .
H1D H 0.6490 0.0573 0.4523 0.036 Uiso 1 1 calc R . .
H1E H 0.7943 0.0019 0.3983 0.036 Uiso 1 1 calc R . .
C2 C 0.6349(10) 0.1846(6) 0.3086(3) 0.0127(13) Uiso 1 1 d . . .
C3 C 0.6380(10) 0.2258(6) 0.1907(3) 0.0145(14) Uani 1 1 d . . .
C4 C 0.6491(13) 0.1776(7) 0.0862(4) 0.0269(18) Uani 1 1 d . . .
H4C H 0.7837 0.1209 0.0896 0.040 Uiso 1 1 calc R . .
H4D H 0.6347 0.2198 0.0435 0.040 Uiso 1 1 calc R . .
H4E H 0.5370 0.1379 0.0971 0.040 Uiso 1 1 calc R . .
C5 C 0.5910(10) 0.4798(6) 0.1890(4) 0.0175(15) Uani 1 1 d . . .
C6 C 0.5811(14) 0.6729(7) 0.1154(4) 0.0293(18) Uani 1 1 d . . .
H6C H 0.7239 0.6793 0.1045 0.044 Uiso 1 1 calc R . .
H6D H 0.5063 0.7369 0.1362 0.044 Uiso 1 1 calc R . .
H6E H 0.5107 0.6755 0.0776 0.044 Uiso 1 1 calc R . .
C7 C 0.5794(10) 0.4294(6) 0.3189(3) 0.0168(15) Uani 1 1 d . . .
C8 C 0.5525(15) 0.5456(8) 0.4075(4) 0.033(2) Uani 1 1 d . . .
H8C H 0.6765 0.5134 0.4322 0.050 Uiso 1 1 calc R . .
H8D H 0.4282 0.5400 0.4341 0.050 Uiso 1 1 calc R . .
H8E H 0.5450 0.6265 0.3901 0.050 Uiso 1 1 calc R . .
N1 N 0.6324(9) 0.1643(5) 0.3703(3) 0.0182(13) Uani 1 1 d . . .
H1 H 0.6140 0.2234 0.3895 0.022 Uiso 1 1 calc R . .
N2 N 0.6600(9) 0.0971(5) 0.2788(3) 0.0182(13) Uani 1 1 d . . .
H2 H 0.6765 0.0268 0.3000 0.022 Uiso 1 1 calc R . .
N3 N 0.6606(9) 0.1160(5) 0.2129(3) 0.0179(13) Uani 1 1 d . . .
N4 N 0.6371(10) 0.2571(5) 0.1282(3) 0.0211(14) Uani 1 1 d . . .
H4 H 0.6287 0.3298 0.1122 0.025 Uiso 1 1 calc R . .
N5 N 0.5845(10) 0.5657(6) 0.1565(3) 0.0223(14) Uani 1 1 d . . .
N6 N 0.5639(9) 0.4815(5) 0.3572(3) 0.0203(13) Uani 1 1 d . . .
Pt2 Pt 0.11686(4) 0.29836(2) 0.255329(12) 0.01261(8) Uani 1 1 d . . .
C9 C 0.1075(13) 0.1594(7) 0.4542(3) 0.0229(16) Uani 1 1 d . . .
H9C H 0.2257 0.1794 0.4690 0.034 Uiso 1 1 calc R . .
H9D H 0.1086 0.0793 0.4719 0.034 Uiso 1 1 calc R . .
H9E H -0.0224 0.2102 0.4671 0.034 Uiso 1 1 calc R . .
C10 C 0.1082(10) 0.2757(6) 0.3487(3) 0.0145(14) Uani 1 1 d . . .
C11 C 0.0839(10) 0.4581(6) 0.2709(3) 0.0152(14) Uani 1 1 d . . .
C12 C 0.0890(15) 0.6628(7) 0.2404(4) 0.0302(19) Uani 1 1 d . . .
H12C H -0.0385 0.6949 0.2634 0.045 Uiso 1 1 calc R . .
H12D H 0.1012 0.7151 0.2012 0.045 Uiso 1 1 calc R . .
H12E H 0.2095 0.6532 0.2653 0.045 Uiso 1 1 calc R . .
C13 C 0.1075(10) 0.3305(6) 0.1626(3) 0.0144(14) Uani 1 1 d . . .
C14 C 0.0764(13) 0.3423(7) 0.0450(3) 0.0259(18) Uani 1 1 d . . .
H14C H 0.1186 0.2641 0.0356 0.039 Uiso 1 1 calc R . .
H14D H 0.1652 0.3888 0.0207 0.039 Uiso 1 1 calc R . .
H14E H -0.0688 0.3769 0.0344 0.039 Uiso 1 1 calc R . .
C15 C 0.1521(10) 0.1333(6) 0.2483(3) 0.0148(14) Uani 1 1 d U . .
C16 C 0.1567(15) -0.0666(8) 0.2278(5) 0.040(2) Uani 1 1 d . . .
H16C H 0.1632 -0.1225 0.2665 0.060 Uiso 1 1 calc R . .
H16D H 0.2765 -0.0927 0.2003 0.060 Uiso 1 1 calc R . .
H16E H 0.0280 -0.0595 0.2073 0.060 Uiso 1 1 calc R . .
N7 N 0.1229(9) 0.1730(5) 0.3869(3) 0.0181(13) Uani 1 1 d . . .
H7 H 0.1430 0.1111 0.3700 0.022 Uiso 1 1 calc R . .
N8 N 0.0845(9) 0.3674(5) 0.3749(3) 0.0164(12) Uani 1 1 d U . .
N9 N 0.0716(9) 0.4680(5) 0.3299(3) 0.0173(13) Uani 1 1 d . . .
H9 H 0.0558 0.5354 0.3410 0.021 Uiso 1 1 calc R . .
N10 N 0.0814(10) 0.5520(5) 0.2273(3) 0.0195(13) Uani 1 1 d . . .
H10 H 0.0746 0.5458 0.1883 0.023 Uiso 1 1 calc R . .
N11 N 0.0974(9) 0.3381(5) 0.1101(3) 0.0199(13) Uani 1 1 d . . .
N12 N 0.1600(12) 0.0396(6) 0.2411(4) 0.0337(17) Uani 1 1 d U . .
Br1 Br 0.24156(12) 0.87178(7) 0.39492(4) 0.02831(18) Uani 1 1 d . . .
Br2 Br 0.5000 0.5000 0.0000 0.0222(2) Uani 1 2 d S . .
Br3 Br 1.0036(4) 0.8588(2) 0.07704(12) 0.0626(7) Uani 0.50 1 d P . .
O1 O 0.1497(9) 0.4029(5) 0.4918(3) 0.0278(13) Uani 1 1 d D . .
H1A H 0.126(6) 0.4722(18) 0.4697(19) 0.033 Uiso 1 1 d D . .
H1B H 0.132(8) 0.358(3) 0.467(2) 0.033 Uiso 1 1 d D . .
O2 O 0.0256(9) 0.3137(5) 0.6105(3) 0.0301(13) Uani 1 1 d D . .
H2A H -0.049(13) 0.264(6) 0.611(3) 0.036 Uiso 1 1 d D . .
H2B H 0.015(14) 0.354(6) 0.5724(19) 0.036 Uiso 1 1 d D . .
O3 O 0.2795(8) 0.0057(5) 0.0443(3) 0.0234(12) Uiso 1 1 d D . .
H3A H 0.234(11) 0.071(3) 0.021(3) 0.028 Uiso 1 1 d D . .
H3B H 0.223(11) 0.005(6) 0.0811(14) 0.028 Uiso 1 1 d D . .
O4 O 0.5717(10) 0.2916(6) 0.4733(3) 0.0339(14) Uani 1 1 d D . .
H4A H 0.596(12) 0.237(6) 0.506(3) 0.041 Uiso 1 1 d D . .
H4B H 0.448(6) 0.335(5) 0.482(4) 0.041 Uiso 1 1 d D . .
O5 O 0.6599(12) 0.9066(6) 0.1811(4) 0.0482(18) Uani 1 1 d D . .
H5A H 0.632(15) 0.975(4) 0.192(5) 0.058 Uiso 1 1 d D . .
H5B H 0.756(13) 0.908(8) 0.151(4) 0.058 Uiso 1 1 d D . .
O6 O 0.3298(10) 0.1537(5) 0.6877(3) 0.0329(14) Uani 1 1 d D . .
H6A H 0.403(13) 0.195(6) 0.700(4) 0.039 Uiso 1 1 d D . .
H6B H 0.267(13) 0.195(6) 0.655(3) 0.039 Uiso 1 1 d D . .
O7 O 0.1020(10) 0.6019(6) 0.0942(3) 0.0337(14) Uani 1 1 d D . .
H7A H 0.054(12) 0.676(2) 0.084(4) 0.040 Uiso 1 1 d D . .
H7B H 0.218(8) 0.583(6) 0.073(4) 0.040 Uiso 1 1 d D . .

loop_
_atom_site_aniso_label
_atom_site_aniso_U_11
_atom_site_aniso_U_22
_atom_site_aniso_U_33
_atom_site_aniso_U_23
_atom_site_aniso_U_13
_atom_site_aniso_U_12
Pt1 0.01101(13) 0.01606(15) 0.01515(15) -0.00424(11) -0.00078(10) -0.00173(10)
C1 0.025(4) 0.021(4) 0.023(4) 0.000(3) 0.002(3) -0.003(3)
C3 0.010(3) 0.016(4) 0.019(4) -0.010(3) 0.001(3) -0.001(3)
C4 0.038(5) 0.021(4) 0.020(4) -0.009(3) -0.001(3) 0.000(3)
C5 0.011(3) 0.018(4) 0.025(4) -0.008(3) -0.006(3) -0.001(3)
C6 0.036(5) 0.020(4) 0.033(5) 0.001(3) -0.005(4) -0.010(3)
C7 0.007(3) 0.025(4) 0.020(4) -0.005(3) 0.000(3) -0.006(3)
C8 0.047(5) 0.032(5) 0.027(5) -0.018(4) 0.001(4) -0.010(4)
N1 0.019(3) 0.017(3) 0.020(3) -0.005(3) 0.004(3) -0.006(2)
N2 0.014(3) 0.020(3) 0.018(3) 0.001(3) 0.003(2) -0.005(2)
N3 0.016(3) 0.027(4) 0.012(3) -0.005(3) 0.002(2) -0.007(2)
N4 0.028(3) 0.014(3) 0.022(3) -0.005(3) 0.003(3) -0.006(3)
N5 0.020(3) 0.026(4) 0.023(3) -0.007(3) 0.000(3) -0.008(3)
N6 0.016(3) 0.022(3) 0.023(3) -0.005(3) -0.003(3) -0.003(2)
Pt2 0.01101(13) 0.01367(15) 0.01314(14) -0.00351(10) -0.00100(10) -0.00200(10)
C9 0.032(4) 0.019(4) 0.015(4) 0.003(3) 0.002(3) -0.007(3)
C10 0.010(3) 0.015(4) 0.018(4) -0.001(3) -0.004(3) -0.001(3)
C11 0.008(3) 0.012(3) 0.025(4) -0.005(3) -0.001(3) 0.002(2)
C12 0.047(5) 0.021(4) 0.021(4) -0.006(3) -0.002(4) -0.003(4)
C13 0.010(3) 0.014(4) 0.022(4) -0.005(3) -0.005(3) -0.004(3)
C14 0.036(5) 0.033(5) 0.014(4) -0.002(3) -0.006(3) -0.017(4)
C15 0.010(3) 0.017(3) 0.019(3) -0.005(2) -0.006(2) -0.003(2)
C16 0.044(5) 0.023(5) 0.057(6) -0.015(4) -0.021(5) -0.004(4)
N7 0.022(3) 0.014(3) 0.015(3) -0.001(2) 0.001(3) -0.003(2)
N8 0.017(3) 0.016(3) 0.015(3) 0.000(2) -0.003(2) -0.004(2)
N9 0.019(3) 0.010(3) 0.019(3) -0.001(2) 0.000(2) 0.001(2)
N10 0.025(3) 0.019(3) 0.016(3) -0.009(3) -0.001(3) -0.004(3)
N11 0.016(3) 0.022(3) 0.023(4) -0.003(3) -0.003(3) -0.007(2)
N12 0.043(4) 0.014(3) 0.043(4) -0.005(3) -0.001(3) -0.005(3)
Br1 0.0254(4) 0.0237(4) 0.0326(4) -0.0013(3) 0.0038(3) -0.0045(3)
Br2 0.0225(5) 0.0218(5) 0.0222(5) -0.0047(4) 0.0003(4) -0.0051(4)
Br3 0.0804(17) 0.0456(13) 0.0522(14) -0.0164(11) 0.0001(12) 0.0064(11)
O1 0.042(3) 0.017(3) 0.023(3) -0.008(2) -0.010(3) 0.001(2)
O2 0.036(3) 0.031(3) 0.022(3) -0.005(2) 0.002(3) -0.006(3)
O4 0.032(3) 0.039(4) 0.025(3) -0.007(3) 0.000(3) 0.000(3)
O5 0.067(5) 0.038(4) 0.052(5) -0.022(3) 0.008(4) -0.028(4)
O6 0.038(4) 0.022(3) 0.030(3) 0.000(3) 0.003(3) 0.002(3)
O7 0.034(3) 0.047(4) 0.017(3) -0.005(3) 0.005(3) -0.007(3)

loop_
_atom_type_symbol
_atom_type_description
_atom_type_scat_dispersion_real
_atom_type_scat_dispersion_imag
_atom_type_scat_source
C C 0.0033 0.0016 'International Tables Vol C Tables 4.2.6.8 and 6.1.1.4'
H H 0.0000 0.0000 'International Tables Vol C Tables 4.2.6.8 and 6.1.1.4'
N N 0.0061 0.0033 'International Tables Vol C Tables 4.2.6.8 and 6.1.1.4'
O O 0.0106 0.0060 'International Tables Vol C Tables 4.2.6.8 and 6.1.1.4'
Br Br -0.2901 2.4595 'International Tables Vol C Tables 4.2.6.8 and 6.1.1.4'
Pt Pt -1.7033 8.3905 'International Tables Vol C Tables 4.2.6.8 and 6.1.1.4'

loop_
_geom_angle_atom_site_label_1
_geom_angle_atom_site_label_2
_geom_angle_atom_site_label_3
_geom_angle
_geom_angle_site_symmetry_1
_geom_angle_site_symmetry_3
_geom_angle_publ_flag
C5 Pt1 C2 175.5(3) . . ?
C5 Pt1 C7 88.7(3) . . ?
C2 Pt1 C7 95.5(3) . . ?
C5 Pt1 C3 97.7(3) . . ?
C2 Pt1 C3 78.1(3) . . ?
C7 Pt1 C3 173.6(3) . . ?
C5 Pt1 Pt2 90.11(19) . 1_655 ?
C2 Pt1 Pt2 88.60(19) . 1_655 ?
C7 Pt1 Pt2 87.30(19) . 1_655 ?
C3 Pt1 Pt2 92.73(18) . 1_655 ?
C5 Pt1 Pt2 102.64(19) . . ?
C2 Pt1 Pt2 78.11(19) . . ?
C7 Pt1 Pt2 100.54(19) . . ?
C3 Pt1 Pt2 78.07(19) . . ?
Pt2 Pt1 Pt2 165.090(13) 1_655 . ?
N1 C1 H1C 109.5 . . ?
N1 C1 H1D 109.5 . . ?
H1C C1 H1D 109.5 . . ?
N1 C1 H1E 109.5 . . ?
H1C C1 H1E 109.5 . . ?
H1D C1 H1E 109.5 . . ?
N2 C2 N1 119.0(6) . . ?
N2 C2 Pt1 113.0(5) . . ?
N1 C2 Pt1 128.0(5) . . ?
N3 C3 N4 116.7(6) . . ?
N3 C3 Pt1 118.5(5) . . ?
N4 C3 Pt1 124.7(5) . . ?
N4 C4 H4C 109.5 . . ?
N4 C4 H4D 109.5 . . ?
H4C C4 H4D 109.5 . . ?
N4 C4 H4E 109.5 . . ?
H4C C4 H4E 109.5 . . ?
H4D C4 H4E 109.5 . . ?
N5 C5 Pt1 175.2(6) . . ?
N5 C6 H6C 109.5 . . ?
N5 C6 H6D 109.5 . . ?
H6C C6 H6D 109.5 . . ?
N5 C6 H6E 109.5 . . ?
H6C C6 H6E 109.5 . . ?
H6D C6 H6E 109.5 . . ?
N6 C7 Pt1 179.6(7) . . ?
N6 C8 H8C 109.5 . . ?
N6 C8 H8D 109.5 . . ?
H8C C8 H8D 109.5 . . ?
N6 C8 H8E 109.5 . . ?
H8C C8 H8E 109.5 . . ?
H8D C8 H8E 109.5 . . ?
C2 N1 C1 124.3(6) . . ?
C2 N1 H1 117.9 . . ?
C1 N1 H1 117.9 . . ?
C2 N2 N3 120.4(6) . . ?
C2 N2 H2 119.8 . . ?
N3 N2 H2 119.8 . . ?
C3 N3 N2 109.9(6) . . ?
C3 N4 C4 123.5(6) . . ?
C3 N4 H4 118.3 . . ?
C4 N4 H4 118.3 . . ?
C5 N5 C6 178.8(8) . . ?
C7 N6 C8 177.6(8) . . ?
C11 Pt2 C13 99.4(3) . . ?
C11 Pt2 C15 174.7(3) . . ?
C13 Pt2 C15 85.9(3) . . ?
C11 Pt2 C10 77.7(3) . . ?
C13 Pt2 C10 175.8(3) . . ?
C15 Pt2 C10 97.0(3) . . ?
C11 Pt2 Pt1 91.98(19) . 1_455 ?
C13 Pt2 Pt1 84.47(19) . 1_455 ?
C15 Pt2 Pt1 88.70(18) . 1_455 ?
C10 Pt2 Pt1 92.57(19) . 1_455 ?
C11 Pt2 Pt1 74.12(19) . . ?
C13 Pt2 Pt1 92.40(18) . . ?
C15 Pt2 Pt1 105.65(19) . . ?
C10 Pt2 Pt1 89.73(19) . . ?
Pt1 Pt2 Pt1 165.090(13) 1_455 . ?
N7 C9 H9C 109.5 . . ?
N7 C9 H9D 109.5 . . ?
H9C C9 H9D 109.5 . . ?
N7 C9 H9E 109.5 . . ?
H9C C9 H9E 109.5 . . ?
H9D C9 H9E 109.5 . . ?
N8 C10 N7 117.4(6) . . ?
N8 C10 Pt2 117.8(5) . . ?
N7 C10 Pt2 124.7(5) . . ?
N9 C11 N10 119.0(6) . . ?
N9 C11 Pt2 114.9(5) . . ?
N10 C11 Pt2 126.1(5) . . ?
N10 C12 H12C 109.5 . . ?
N10 C12 H12D 109.5 . . ?
H12C C12 H12D 109.5 . . ?
N10 C12 H12E 109.5 . . ?
H12C C12 H12E 109.5 . . ?
H12D C12 H12E 109.5 . . ?
N11 C13 Pt2 172.9(6) . . ?
N11 C14 H14C 109.5 . . ?
N11 C14 H14D 109.5 . . ?
H14C C14 H14D 109.5 . . ?
N11 C14 H14E 109.5 . . ?
H14C C14 H14E 109.5 . . ?
H14D C14 H14E 109.5 . . ?
N12 C15 Pt2 174.8(6) . . ?
N12 C16 H16C 109.5 . . ?
N12 C16 H16D 109.5 . . ?
H16C C16 H16D 109.5 . . ?
N12 C16 H16E 109.5 . . ?
H16C C16 H16E 109.5 . . ?
H16D C16 H16E 109.5 . . ?
C10 N7 C9 123.8(6) . . ?
C10 N7 H7 118.1 . . ?
C9 N7 H7 118.1 . . ?
C10 N8 N9 111.5(6) . . ?
C11 N9 N8 118.1(6) . . ?
C11 N9 H9 121.0 . . ?
N8 N9 H9 121.0 . . ?
C11 N10 C12 124.4(6) . . ?
C11 N10 H10 117.8 . . ?
C12 N10 H10 117.8 . . ?
C13 N11 C14 176.3(7) . . ?
C15 N12 C16 174.4(9) . . ?
H1A O1 H1B 106(3) . . ?
H2A O2 H2B 104(3) . . ?
H3A O3 H3B 111.0(18) . . ?
H4A O4 H4B 104(3) . . ?
H5A O5 H5B 105(3) . . ?
H6A O6 H6B 107(3) . . ?
H7A O7 H7B 107(3) . . ?

loop_
_geom_bond_atom_site_label_1
_geom_bond_atom_site_label_2
_geom_bond_distance
_geom_bond_site_symmetry_2
_geom_bond_publ_flag
Pt1 C5 1.998(8) . ?
Pt1 C2 2.003(7) . ?
Pt1 C7 2.005(7) . ?
Pt1 C3 2.027(7) . ?
Pt1 Pt2 3.3093(7) 1_655 ?
Pt1 Pt2 3.4100(7) . ?
C1 N1 1.453(10) . ?
C1 H1C 0.9800 . ?
C1 H1D 0.9800 . ?
C1 H1E 0.9800 . ?
C2 N2 1.323(9) . ?
C2 N1 1.328(9) . ?
C3 N3 1.311(9) . ?
C3 N4 1.353(9) . ?
C4 N4 1.443(9) . ?
C4 H4C 0.9800 . ?
C4 H4D 0.9800 . ?
C4 H4E 0.9800 . ?
C5 N5 1.144(10) . ?
C6 N5 1.438(10) . ?
C6 H6C 0.9800 . ?
C6 H6D 0.9800 . ?
C6 H6E 0.9800 . ?
C7 N6 1.129(9) . ?
C8 N6 1.455(10) . ?
C8 H8C 0.9800 . ?
C8 H8D 0.9800 . ?
C8 H8E 0.9800 . ?
N1 H1 0.8800 . ?
N2 N3 1.421(8) . ?
N2 H2 0.8800 . ?
N4 H4 0.8800 . ?
Pt2 C11 1.997(7) . ?
Pt2 C13 2.000(7) . ?
Pt2 C15 2.002(7) . ?
Pt2 C10 2.012(7) . ?
Pt2 Pt1 3.3093(7) 1_455 ?
C9 N7 1.449(9) . ?
C9 H9C 0.9800 . ?
C9 H9D 0.9800 . ?
C9 H9E 0.9800 . ?
C10 N8 1.322(9) . ?
C10 N7 1.356(9) . ?
C11 N9 1.316(9) . ?
C11 N10 1.344(9) . ?
C12 N10 1.449(10) . ?
C12 H12C 0.9800 . ?
C12 H12D 0.9800 . ?
C12 H12E 0.9800 . ?
C13 N11 1.144(9) . ?
C14 N11 1.437(9) . ?
C14 H14C 0.9800 . ?
C14 H14D 0.9800 . ?
C14 H14E 0.9800 . ?
C15 N12 1.172(10) . ?
C16 N12 1.389(11) . ?
C16 H16C 0.9800 . ?
C16 H16D 0.9800 . ?
C16 H16E 0.9800 . ?
N7 H7 0.8800 . ?
N8 N9 1.411(8) . ?
N9 H9 0.8800 . ?
N10 H10 0.8800 . ?
O1 H1A 0.87(2) . ?
O1 H1B 0.88(2) . ?
O2 H2A 0.88(2) . ?
O2 H2B 0.88(2) . ?
O3 H3A 0.860(10) . ?
O3 H3B 0.860(10) . ?
O4 H4A 0.88(2) . ?
O4 H4B 0.88(2) . ?
O5 H5A 0.88(2) . ?
O5 H5B 0.88(2) . ?
O6 H6A 0.88(2) . ?
O6 H6B 0.87(2) . ?
O7 H7A 0.87(2) . ?
O7 H7B 0.87(2) . ?

loop_
_geom_hbond_atom_site_label_D
_geom_hbond_atom_site_label_H
_geom_hbond_atom_site_label_A
_geom_hbond_distance_DH
_geom_hbond_distance_HA
_geom_hbond_distance_DA
_geom_hbond_angle_DHA
_geom_hbond_site_symmetry_A
N1 H1 O4 0.88 2.13 2.921(9) 149.9 .
N2 H2 O6 0.88 2.18 2.996(9) 154.0 2_656
N4 H4 Br2 0.88 2.94 3.665(6) 141.3 .
N7 H7 Br1 0.88 2.78 3.532(6) 143.9 1_545
N9 H9 O2 0.88 2.23 3.086(8) 165.7 2_566
N10 H10 O7 0.88 2.05 2.865(8) 152.7 .
O1 H1A O1 0.87(2) 2.275(14) 2.737(11) 112.9(10) 2_566
O1 H1B N8 0.88(2) 2.05(5) 2.769(8) 139(5) .
O2 H2A Br1 0.88(2) 2.37(2) 3.246(6) 176(7) 2_566
O2 H2B O1 0.88(2) 1.97(5) 2.768(8) 149(8) .
O3 H3A Br3 0.860(10) 2.66(6) 3.313(6) 134(7) 2_665
O4 H4A Br1 0.88(2) 2.49(4) 3.324(6) 157(8) 2_666
O4 H4B O1 0.88(2) 1.96(3) 2.821(8) 165(7) .
O5 H5A N3 0.88(2) 1.92(4) 2.777(9) 162(10) 1_565
O5 H5A N2 0.88(2) 2.68(6) 3.451(9) 146(9) 1_565
O5 H5B Br3 0.88(2) 2.26(3) 3.113(8) 164(8) .
O6 H6B O2 0.87(2) 2.04(5) 2.845(9) 153(9) .
O7 H7A Br3 0.87(2) 2.14(3) 2.991(7) 164(9) 1_455
O7 H7B Br2 0.87(2) 2.49(3) 3.341(6) 165(8) .

loop_
_geom_torsion_atom_site_label_1
_geom_torsion_atom_site_label_2
_geom_torsion_atom_site_label_3
_geom_torsion_atom_site_label_4
_geom_torsion
_geom_torsion_site_symmetry_1
_geom_torsion_site_symmetry_2
_geom_torsion_site_symmetry_3
_geom_torsion_site_symmetry_4
_geom_torsion_publ_flag
C5 Pt1 C2 N2 -19(4) . . . . ?
C7 Pt1 C2 N2 -179.3(5) . . . . ?
C3 Pt1 C2 N2 0.9(5) . . . . ?
Pt2 Pt1 C2 N2 -92.2(5) 1_655 . . . ?
Pt2 Pt1 C2 N2 81.1(5) . . . . ?
C5 Pt1 C2 N1 160(3) . . . . ?
C7 Pt1 C2 N1 0.0(6) . . . . ?
C3 Pt1 C2 N1 -179.8(7) . . . . ?
Pt2 Pt1 C2 N1 87.1(6) 1_655 . . . ?
Pt2 Pt1 C2 N1 -99.7(6) . . . . ?
C5 Pt1 C3 N3 178.1(5) . . . . ?
C2 Pt1 C3 N3 -0.3(5) . . . . ?
C7 Pt1 C3 N3 -2(3) . . . . ?
Pt2 Pt1 C3 N3 87.7(5) 1_655 . . . ?
Pt2 Pt1 C3 N3 -80.5(5) . . . . ?
C5 Pt1 C3 N4 -1.7(6) . . . . ?
C2 Pt1 C3 N4 179.8(6) . . . . ?
C7 Pt1 C3 N4 178(2) . . . . ?
Pt2 Pt1 C3 N4 -92.2(6) 1_655 . . . ?
Pt2 Pt1 C3 N4 99.6(6) . . . . ?
C2 Pt1 C5 N5 -143(7) . . . . ?
C7 Pt1 C5 N5 18(8) . . . . ?
C3 Pt1 C5 N5 -163(8) . . . . ?
Pt2 Pt1 C5 N5 -70(8) 1_655 . . . ?
Pt2 Pt1 C5 N5 118(8) . . . . ?
C5 Pt1 C7 N6 -153(100) . . . . ?
C2 Pt1 C7 N6 26(100) . . . . ?
C3 Pt1 C7 N6 28(100) . . . . ?
Pt2 Pt1 C7 N6 -63(100) 1_655 . . . ?
Pt2 Pt1 C7 N6 104(100) . . . . ?
N2 C2 N1 C1 0.8(10) . . . . ?
Pt1 C2 N1 C1 -178.5(5) . . . . ?
N1 C2 N2 N3 179.1(6) . . . . ?
Pt1 C2 N2 N3 -1.5(8) . . . . ?
N4 C3 N3 N2 179.6(6) . . . . ?
Pt1 C3 N3 N2 -0.3(7) . . . . ?
C2 N2 N3 C3 1.2(8) . . . . ?
N3 C3 N4 C4 3.1(10) . . . . ?
Pt1 C3 N4 C4 -177.0(6) . . . . ?
Pt1 C5 N5 C6 86(39) . . . . ?
Pt1 C7 N6 C8 31(100) . . . . ?
C5 Pt1 Pt2 C11 -53.6(3) . . . . ?
C2 Pt1 Pt2 C11 131.0(3) . . . . ?
C7 Pt1 Pt2 C11 37.5(3) . . . . ?
C3 Pt1 Pt2 C11 -148.9(3) . . . . ?
Pt2 Pt1 Pt2 C11 158.3(2) 1_655 . . . ?
C5 Pt1 Pt2 C13 45.6(3) . . . . ?
C2 Pt1 Pt2 C13 -129.9(3) . . . . ?
C7 Pt1 Pt2 C13 136.6(3) . . . . ?
C3 Pt1 Pt2 C13 -49.7(3) . . . . ?
Pt2 Pt1 Pt2 C13 -102.6(2) 1_655 . . . ?
C5 Pt1 Pt2 C15 132.0(3) . . . . ?
C2 Pt1 Pt2 C15 -43.5(3) . . . . ?
C7 Pt1 Pt2 C15 -137.0(3) . . . . ?
C3 Pt1 Pt2 C15 36.7(3) . . . . ?
Pt2 Pt1 Pt2 C15 -16.2(2) 1_655 . . . ?
C5 Pt1 Pt2 C10 -130.9(3) . . . . ?
C2 Pt1 Pt2 C10 53.7(3) . . . . ?
C7 Pt1 Pt2 C10 -39.8(3) . . . . ?
C3 Pt1 Pt2 C10 133.8(3) . . . . ?
Pt2 Pt1 Pt2 C10 81.0(2) 1_655 . . . ?
C5 Pt1 Pt2 Pt1 -31.9(2) . . . 1_455 ?
C2 Pt1 Pt2 Pt1 152.6(2) . . . 1_455 ?
C7 Pt1 Pt2 Pt1 59.2(2) . . . 1_455 ?
C3 Pt1 Pt2 Pt1 -127.2(2) . . . 1_455 ?
Pt2 Pt1 Pt2 Pt1 180.0 1_655 . . 1_455 ?
C11 Pt2 C10 N8 0.8(5) . . . . ?
C13 Pt2 C10 N8 -46(4) . . . . ?
C15 Pt2 C10 N8 -179.7(5) . . . . ?
Pt1 Pt2 C10 N8 -90.7(5) 1_455 . . . ?
Pt1 Pt2 C10 N8 74.6(5) . . . . ?
C11 Pt2 C10 N7 -179.9(6) . . . . ?
C13 Pt2 C10 N7 133(3) . . . . ?
C15 Pt2 C10 N7 -0.4(6) . . . . ?
Pt1 Pt2 C10 N7 88.6(6) 1_455 . . . ?
Pt1 Pt2 C10 N7 -106.1(6) . . . . ?
C13 Pt2 C11 N9 176.2(5) . . . . ?
C15 Pt2 C11 N9 -6(3) . . . . ?
C10 Pt2 C11 N9 -0.7(5) . . . . ?
Pt1 Pt2 C11 N9 91.5(5) 1_455 . . . ?
Pt1 Pt2 C11 N9 -93.9(5) . . . . ?
C13 Pt2 C11 N10 -6.4(6) . . . . ?
C15 Pt2 C11 N10 172(3) . . . . ?
C10 Pt2 C11 N10 176.7(6) . . . . ?
Pt1 Pt2 C11 N10 -91.1(6) 1_455 . . . ?
Pt1 Pt2 C11 N10 83.5(6) . . . . ?
C11 Pt2 C13 N11 -161(5) . . . . ?
C15 Pt2 C13 N11 19(5) . . . . ?
C10 Pt2 C13 N11 -114(6) . . . . ?
Pt1 Pt2 C13 N11 -70(5) 1_455 . . . ?
Pt1 Pt2 C13 N11 125(5) . . . . ?
C11 Pt2 C15 N12 134(7) . . . . ?
C13 Pt2 C15 N12 -48(8) . . . . ?
C10 Pt2 C15 N12 129(8) . . . . ?
Pt1 Pt2 C15 N12 37(8) 1_455 . . . ?
Pt1 Pt2 C15 N12 -139(8) . . . . ?
N8 C10 N7 C9 2.0(10) . . . . ?
Pt2 C10 N7 C9 -177.3(5) . . . . ?
N7 C10 N8 N9 179.9(6) . . . . ?
Pt2 C10 N8 N9 -0.7(7) . . . . ?
N10 C11 N9 N8 -177.1(6) . . . . ?
Pt2 C11 N9 N8 0.5(8) . . . . ?
C10 N8 N9 C11 0.1(8) . . . . ?
N9 C11 N10 C12 7.2(11) . . . . ?
Pt2 C11 N10 C12 -170.1(6) . . . . ?
Pt2 C13 N11 C14 22(16) . . . . ?
Pt2 C15 N12 C16 14(16) . . . . ?
Pt1 Pt2 Pt1 Pt2 180.0 1_455 . . 1_655 ?
